data_1100148
loop_
_publ_author_name
'Mohammad Abul-Haj'
'Miguel Quiros'
'Juan M. Salas'

_publ_section_title
;
Diaquabis(nitrato-O)bis(4,7-dihydro-1,2,4-triazolo
[1,5-a]pyrimidine-7-one-N^3^)copper(II).
;
_journal_name_full 'Acta Crystallographica Section E'
_journal_page_first m903
_journal_page_last m905
_journal_paper_doi 10.1107/S1600536803019974
_journal_volume 59
_journal_year 2003
_chemical_formula_moiety 'C10 H12 Cu N10 O10'
_chemical_formula_sum 'C10 H12 Cu N10 O10'
_chemical_formula_weight 495.84
_space_group_IT_number 61
_symmetry_cell_setting orthorhombic
_symmetry_space_group_name_Hall '-P 2ac 2ab'
_symmetry_space_group_name_H-M 'P b c a'
_atom_sites_solution_hydrogens geom
_atom_sites_solution_primary heavy
_atom_sites_solution_secondary difmap
_cell_angle_alpha 90.00
_cell_angle_beta 90.00
_cell_angle_gamma 90.00
_cell_formula_units_Z 4
_cell_length_a 14.4717(5)
_cell_length_b 6.4247(2)
_cell_length_c 18.4846(6)
_cell_measurement_reflns_used 40
_cell_measurement_temperature 293(2)
_cell_measurement_theta_max 17.6
_cell_measurement_theta_min 12.7
_cell_volume 1718.63(10)
_diffrn_ambient_temperature 295(2)
_diffrn_measured_fraction_theta_full 1.000
_diffrn_measured_fraction_theta_max 1.000
_diffrn_measurement_device_type 'STOE STADI4 4-circle-diffractometer'
_diffrn_measurement_method
;
 Scan width (\w) = 1.05 - 1.25, scan ratio 2\q:\w = 1.00
;
_diffrn_radiation_monochromator graphite
_diffrn_radiation_source 'fine-focus sealed tube'
_diffrn_radiation_type MoK\a
_diffrn_radiation_wavelength 0.71073
_diffrn_reflns_av_R_equivalents 0.0000
_diffrn_reflns_av_sigmaI/netI 0.0205
_diffrn_reflns_limit_h_max 21
_diffrn_reflns_limit_h_min 0
_diffrn_reflns_limit_k_max 9
_diffrn_reflns_limit_k_min 0
_diffrn_reflns_limit_l_max 27
_diffrn_reflns_limit_l_min 0
_diffrn_reflns_number 3096
_diffrn_reflns_theta_full 32.45
_diffrn_reflns_theta_max 32.45
_diffrn_reflns_theta_min 2.20
_diffrn_standards_decay_% 4.0
_diffrn_standards_interval_time 60
_diffrn_standards_number 3
_exptl_absorpt_coefficient_mu 1.355
_exptl_absorpt_correction_T_max 0.7036
_exptl_absorpt_correction_T_min 0.5692
_exptl_absorpt_correction_type psi-scan
_exptl_absorpt_process_details 'X-RED (Stoe, 1996)'
_exptl_crystal_colour blue
_exptl_crystal_density_diffrn 1.916
_exptl_crystal_density_meas ?
_exptl_crystal_density_method 'not measured'
_exptl_crystal_description brick-shaped
_exptl_crystal_F_000 1004
_exptl_crystal_size_max 0.550
_exptl_crystal_size_mid 0.383
_exptl_crystal_size_min 0.250
_refine_diff_density_max 0.941
_refine_diff_density_min -0.654
_refine_diff_density_rms 0.106
_refine_ls_extinction_coef 0.0078(11)
_refine_ls_extinction_expression Fc^*^=kFc[1+0.001xFc^2^\l^3^/sin(2\q)]^-1/4^
_refine_ls_extinction_method SHELXL
_refine_ls_goodness_of_fit_gt 1.113
_refine_ls_goodness_of_fit_ref 1.082
_refine_ls_hydrogen_treatment constr
_refine_ls_matrix_type full
_refine_ls_number_parameters 149
_refine_ls_number_reflns 3092
_refine_ls_number_restraints 2
_refine_ls_restrained_S_all 1.088
_refine_ls_restrained_S_gt 1.113
_refine_ls_R_factor_all 0.0802
_refine_ls_R_factor_gt 0.0570
_refine_ls_shift/su_max 0.002
_refine_ls_shift/su_mean 0.000
_refine_ls_structure_factor_coef Fsqd
_refine_ls_weighting_details 'calc w=1/[\s^2^(Fo^2^)+(0.0650P)^2^+3.5000P] where P=(Fo^2^+2Fc^2^)/3'
_refine_ls_weighting_scheme sigma
_refine_ls_wR_factor_gt 0.1398
_refine_ls_wR_factor_ref 0.1658
_reflns_number_gt 2141
_reflns_number_total 3096
_reflns_threshold_expression >2sigma(I)
_cod_duplicate_entry 2202376
_cod_database_code 1100148

loop_
_symmetry_equiv_pos_as_xyz
'x, y, z'
'-x+1/2, -y, z+1/2'
'-x, y+1/2, -z+1/2'
'x+1/2, -y+1/2, -z'
'-x, -y, -z'
'x-1/2, y, -z-1/2'
'x, -y-1/2, z-1/2'
'-x-1/2, y-1/2, z'

loop_
_atom_site_label
_atom_site_type_symbol
_atom_site_fract_x
_atom_site_fract_y
_atom_site_fract_z
_atom_site_U_iso_or_equiv
_atom_site_adp_type
_atom_site_occupancy
_atom_site_calc_flag
_atom_site_refinement_flags
_atom_site_disorder_group
Cu Cu 0.5000 0.5000 0.5000 0.0276(2) Uani 1 d S .
N1 N 0.5490(2) 0.0712(4) 0.33448(14) 0.0393(6) Uani 1 d . .
C2 C 0.5189(2) 0.1410(5) 0.3969(2) 0.0375(6) Uani 1 d . .
H2 H 0.4894 0.0560 0.4304 0.045 Uiso 1 calc RT .
N3 N 0.5341(2) 0.3490(4) 0.40906(12) 0.0307(5) Uani 1 d . .
C3A C 0.5769(2) 0.4102(4) 0.34914(15) 0.0311(5) Uani 1 d . .
N4 N 0.6091(2) 0.5978(4) 0.3301(2) 0.0415(6) Uani 1 d . .
H4 H 0.6048 0.7019 0.3592 0.050 Uiso 1 calc RT .
C5 C 0.6487(2) 0.6202(6) 0.2636(2) 0.0456(8) Uani 1 d . .
H5 H 0.6712 0.7502 0.2502 0.055 Uiso 1 calc RT .
C6 C 0.6564(3) 0.4609(6) 0.2165(2) 0.0451(7) Uani 1 d . .
H6 H 0.6849 0.4838 0.1721 0.054 Uiso 1 calc RT .
C7 C 0.6220(2) 0.2581(5) 0.2329(2) 0.0354(6) Uani 1 d . .
O7 O 0.6210(2) 0.1020(4) 0.19453(12) 0.0458(6) Uani 1 d . .
N8 N 0.5860(2) 0.2468(4) 0.30352(12) 0.0317(5) Uani 1 d . .
N1N N 0.3085(2) 0.2281(5) 0.5033(2) 0.0455(7) Uani 1 d . .
O1N O 0.3890(2) 0.2359(4) 0.53173(13) 0.0403(5) Uani 1 d . .
O2N O 0.2998(2) 0.2337(6) 0.4369(2) 0.0764(10) Uani 1 d . .
O3N O 0.2405(2) 0.2160(6) 0.5432(2) 0.0724(10) Uani 1 d . .
O1W O 0.59055(15) 0.3231(4) 0.55131(12) 0.0359(5) Uani 1 d D .
H11W H 0.6388(19) 0.2951(66) 0.5275(19) 0.043 Uiso 1 d DT .
H12W H 0.6026(27) 0.3639(60) 0.5942(12) 0.043 Uiso 1 d DT .

loop_
_atom_site_aniso_label
_atom_site_aniso_U_11
_atom_site_aniso_U_22
_atom_site_aniso_U_33
_atom_site_aniso_U_23
_atom_site_aniso_U_13
_atom_site_aniso_U_12
Cu 0.0306(3) 0.0281(2) 0.0242(2) -0.0024(2) 0.0003(2) 0.0033(2)
N1 0.056(2) 0.0270(11) 0.0348(12) -0.0016(10) 0.0075(11) -0.0019(11)
C2 0.052(2) 0.0283(13) 0.0324(13) 0.0012(11) 0.0044(12) 0.0004(12)
N3 0.0363(11) 0.0272(10) 0.0286(10) -0.0008(8) 0.0026(9) 0.0014(9)
C3A 0.0369(13) 0.0254(11) 0.0311(12) -0.0015(10) -0.0003(10) -0.0006(10)
N4 0.0485(15) 0.0299(12) 0.0462(14) -0.0032(11) 0.0080(12) -0.0062(11)
C5 0.047(2) 0.038(2) 0.052(2) 0.0102(14) 0.0090(15) -0.0041(14)
C6 0.049(2) 0.049(2) 0.037(2) 0.0069(14) 0.0081(14) -0.0034(15)
C7 0.0393(14) 0.040(2) 0.0265(11) 0.0006(11) -0.0001(10) 0.0033(12)
O7 0.063(2) 0.0453(13) 0.0295(10) -0.0071(9) 0.0037(10) 0.0042(12)
N8 0.0403(12) 0.0282(10) 0.0266(10) -0.0017(8) 0.0056(9) 0.0017(10)
N1N 0.0356(13) 0.0348(13) 0.066(2) -0.0082(13) -0.0011(13) -0.0054(11)
O1N 0.0351(10) 0.0405(12) 0.0454(12) -0.0002(10) -0.0016(9) -0.0035(9)
O2N 0.071(2) 0.100(3) 0.058(2) -0.009(2) -0.023(2) -0.006(2)
O3N 0.048(2) 0.085(2) 0.084(2) -0.012(2) 0.015(2) -0.012(2)
O1W 0.0361(10) 0.0394(11) 0.0321(10) -0.0022(9) -0.0018(8) 0.0065(9)

loop_
_atom_type_symbol
_atom_type_description
_atom_type_scat_dispersion_real
_atom_type_scat_dispersion_imag
_atom_type_scat_source
C C 0.0033 0.0016 'International Tables Vol C Tables 4.2.6.8 and 6.1.1.4'
H H 0.0000 0.0000 'International Tables Vol C Tables 4.2.6.8 and 6.1.1.4'
N N 0.0061 0.0033 'International Tables Vol C Tables 4.2.6.8 and 6.1.1.4'
O O 0.0106 0.0060 'International Tables Vol C Tables 4.2.6.8 and 6.1.1.4'
Cu Cu 0.3201 1.2651 'International Tables Vol C Tables 4.2.6.8 and 6.1.1.4'

loop_
_geom_angle_atom_site_label_1
_geom_angle_atom_site_label_2
_geom_angle_atom_site_label_3
_geom_angle
_geom_angle_site_symmetry_1
_geom_angle_site_symmetry_3
_geom_angle_publ_flag
O1W Cu N3 87.75(9) . . y
O1W Cu O1N 85.44(9) . . y
N3 Cu O1N 91.59(9) . . y
C2 N1 N8 102.4(2) . . n
N1 C2 N3 115.1(3) . . n
N1 C2 H2 122.5 . . n
N3 C2 H2 122.4 . . n
C3A N3 C2 103.1(2) . . n
C3A N3 Cu 132.2(2) . . n
C2 N3 Cu 124.7(2) . . n
N3 C3A N4 130.4(3) . . n
N3 C3A N8 109.6(2) . . n
N4 C3A N8 120.0(3) . . n
C3A N4 C5 118.6(3) . . n
C3A N4 H4 120.7 . . n
C5 N4 H4 120.7 . . n
C6 C5 N4 122.4(3) . . n
C6 C5 H5 118.7 . . n
N4 C5 H5 118.8 . . n
C5 C6 C7 121.8(3) . . n
C5 C6 H6 119.1 . . n
C7 C6 H6 119.0 . . n
O7 C7 N8 119.3(3) . . n
O7 C7 C6 128.9(3) . . n
N8 C7 C6 111.9(3) . . n
C3A N8 N1 109.9(2) . . n
C3A N8 C7 125.0(3) . . n
N1 N8 C7 125.0(2) . . n
O3N N1N O2N 121.0(3) . . n
O3N N1N O1N 119.0(3) . . n
O2N N1N O1N 120.1(3) . . n
N1N O1N Cu 122.3(2) . . y
Cu O1W H11W 115(3) . . n
Cu O1W H12W 114(3) . . n
H11W O1W H12W 113(4) . . n

loop_
_geom_bond_atom_site_label_1
_geom_bond_atom_site_label_2
_geom_bond_distance
_geom_bond_site_symmetry_2
_geom_bond_publ_flag
Cu O1W 1.977(2) . y
Cu N3 2.003(2) . y
Cu O1N 2.410(2) . y
N1 C2 1.312(4) . n
N1 N8 1.374(4) . n
C2 N3 1.373(4) . n
C2 H2 0.9300 . n
N3 C3A 1.328(4) . n
C3A N4 1.339(4) . n
C3A N8 1.353(4) . n
N4 C5 1.364(4) . n
N4 H4 0.8600 . n
C5 C6 1.348(5) . n
C5 H5 0.9300 . n
C6 C7 1.427(5) . n
C6 H6 0.9300 . n
C7 O7 1.228(4) . n
C7 N8 1.408(4) . n
N1N O3N 1.232(4) . n
N1N O2N 1.234(4) . n
N1N O1N 1.278(4) . n
O1W H11W 0.844(18) . n
O1W H12W 0.853(18) . n

loop_
_geom_hbond_atom_site_label_D
_geom_hbond_atom_site_label_H
_geom_hbond_atom_site_label_A
_geom_hbond_distance_DH
_geom_hbond_distance_HA
_geom_hbond_distance_DA
_geom_hbond_angle_DHA
_geom_hbond_site_symmetry_A
_geom_hbond_publ_flag
N4 H4 O1N 0.86 2.06 2.769(4) 139.5(2) 5_666 n
O1W H11W O3N 0.84(2) 1.97(2) 2.797(4) 166(3) 4_556 n
O1W H12W O7 0.85(2) 1.89(1) 2.727(3) 168(4) 7_566 n
